data_4032868
loop_
_publ_author_name
'Yang, Xing'
'Pang, Shuai'
'Cheng, Feng'
'Zhang, Yue'
'Lin, Ya-Wei'
'Yuan, Quan'
'Zhang, Fang-Lin'
'Huang, Yi-Yong'

_publ_section_title
;
 Enantioselective Synthesis of 1,3-Disubstituted 1,3-Dihydroisobenzofurans
 via a Cascade Allylboration/Oxo-Michael Reaction of o-Formyl Chalcones
 Catalyzed by a Chiral Phosphoric Acid.
;
_journal_issue 19
_journal_name_full 'The Journal of organic chemistry'
_journal_page_first 10388
_journal_page_last 10397
_journal_paper_doi 10.1021/acs.joc.7b01856
_journal_volume 82
_journal_year 2017
_chemical_formula_sum 'C19 H17 N O4'
_chemical_formula_weight 323.33
_space_group_crystal_system monoclinic
_space_group_IT_number 5
_space_group_name_Hall 'C 2y'
_space_group_name_H-M_alt 'C 1 2 1'
_symmetry_space_group_name_Hall 'C 2y'
_symmetry_space_group_name_H-M 'C 1 2 1'
_atom_sites_solution_hydrogens geom
_audit_creation_method SHELXL-2014/7
_cell_angle_alpha 90
_cell_angle_beta 96.883(19)
_cell_angle_gamma 90
_cell_formula_units_Z 4
_cell_length_a 21.23(3)
_cell_length_b 4.782(7)
_cell_length_c 16.45(3)
_cell_measurement_reflns_used 554
_cell_measurement_temperature 293(2)
_cell_measurement_theta_max 17.75
_cell_measurement_theta_min 2.42
_cell_volume 1658(5)
_computing_cell_refinement 'Bruker SAINT'
_computing_data_collection 'Bruker APEX2'
_computing_data_reduction 'Bruker SAINT'
_computing_molecular_graphics 'Bruker SHELXTL'
_computing_publication_material 'Bruker SHELXTL'
_computing_structure_refinement 'SHELXL-2014/7 (Sheldrick, 2014)'
_computing_structure_solution 'SHELXS-97 (Sheldrick, 2008)'
_diffrn_ambient_temperature 293(2)
_diffrn_measured_fraction_theta_full 0.991
_diffrn_measured_fraction_theta_max 0.991
_diffrn_measurement_device_type 'Bruker APEX-II CCD'
_diffrn_measurement_method '\f and \w scans'
_diffrn_radiation_type MoK\a
_diffrn_radiation_wavelength 0.71073
_diffrn_reflns_av_R_equivalents 0.0881
_diffrn_reflns_av_unetI/netI 0.1383
_diffrn_reflns_Laue_measured_fraction_full 0.991
_diffrn_reflns_Laue_measured_fraction_max 0.991
_diffrn_reflns_limit_h_max 24
_diffrn_reflns_limit_h_min -23
_diffrn_reflns_limit_k_max 5
_diffrn_reflns_limit_k_min -5
_diffrn_reflns_limit_l_max 19
_diffrn_reflns_limit_l_min -19
_diffrn_reflns_number 5660
_diffrn_reflns_point_group_measured_fraction_full 0.979
_diffrn_reflns_point_group_measured_fraction_max 0.979
_diffrn_reflns_theta_full 24.982
_diffrn_reflns_theta_max 24.982
_diffrn_reflns_theta_min 1.933
_exptl_absorpt_coefficient_mu 0.091
_exptl_absorpt_correction_type none
_exptl_crystal_colour colorless
_exptl_crystal_density_diffrn 1.295
_exptl_crystal_description needle
_exptl_crystal_F_000 680
_exptl_crystal_size_max 0.120
_exptl_crystal_size_mid 0.050
_exptl_crystal_size_min 0.020
_refine_diff_density_max 0.144
_refine_diff_density_min -0.151
_refine_diff_density_rms 0.039
_refine_ls_abs_structure_details
; 
 Flack x determined using 313 quotients [(I+)-(I-)]/[(I+)+(I-)] 
 (Parsons, Flack and Wagner, Acta Cryst. B69 (2013) 249-259). 
;
_refine_ls_abs_structure_Flack 3.1(10)
_refine_ls_extinction_coef 0.002(2)
_refine_ls_extinction_expression Fc^*^=kFc[1+0.001xFc^2^\l^3^/sin(2\q)]^-1/4^
_refine_ls_extinction_method 'SHELXL-2014/7 (Sheldrick 2014'
_refine_ls_goodness_of_fit_ref 0.952
_refine_ls_hydrogen_treatment constr
_refine_ls_matrix_type full
_refine_ls_number_parameters 218
_refine_ls_number_reflns 2857
_refine_ls_number_restraints 1
_refine_ls_restrained_S_all 0.952
_refine_ls_R_factor_all 0.1750
_refine_ls_R_factor_gt 0.0628
_refine_ls_shift/su_max 0.000
_refine_ls_shift/su_mean 0.000
_refine_ls_structure_factor_coef Fsqd
_refine_ls_weighting_details 'w=1/[\s^2^(Fo^2^)+(0.0597P)^2^] where P=(Fo^2^+2Fc^2^)/3'
_refine_ls_weighting_scheme calc
_refine_ls_wR_factor_gt 0.1323
_refine_ls_wR_factor_ref 0.1821
_reflns_Friedel_coverage 0.746
_reflns_Friedel_fraction_full 0.963
_reflns_Friedel_fraction_max 0.963
_reflns_number_gt 1234
_reflns_number_total 2857
_reflns_threshold_expression 'I > 2\s(I)'
_cod_data_source_file jo7b01856_si_002.cif
_cod_data_source_block mo_170505c_0m
_cod_depositor_comments 'Adding full bibliography for 4032868.cif.'
_cod_original_cell_volume 1658(4)
_cod_database_code 4032868
_shelx_shelxl_version_number 2014/7
_shelx_space_group_comment
; 
The symmetry employed for this shelxl refinement is uniquely defined 
by the following loop, which should always be used as a source of 
symmetry information in preference to the above space-group names. 
They are only intended as comments. 
;
_shelx_estimated_absorpt_t_min 0.989
_shelx_estimated_absorpt_t_max 0.998

loop_
_space_group_symop_operation_xyz
'x, y, z'
'-x, y, -z'
'x+1/2, y+1/2, z'
'-x+1/2, y+1/2, -z'

loop_
_atom_site_label
_atom_site_type_symbol
_atom_site_fract_x
_atom_site_fract_y
_atom_site_fract_z
_atom_site_U_iso_or_equiv
_atom_site_adp_type
_atom_site_occupancy
_atom_site_site_symmetry_order
_atom_site_calc_flag
_atom_site_refinement_flags_posn
_atom_site_refinement_flags_adp
C1 C 0.3593(4) 0.6659(19) 0.9968(4) 0.063(2) Uani 1 1 d . .
C2 C 0.3187(4) 0.780(2) 1.0496(5) 0.080(3) Uani 1 1 d . .
H2 H 0.2889 0.9138 1.0301 0.096 Uiso 1 1 calc R U
C3 C 0.3226(5) 0.696(3) 1.1287(6) 0.104(4) Uani 1 1 d . .
H3 H 0.2958 0.7746 1.1632 0.125 Uiso 1 1 calc R U
C4 C 0.3659(6) 0.495(3) 1.1585(6) 0.110(4) Uani 1 1 d . .
H4 H 0.3677 0.4338 1.2123 0.132 Uiso 1 1 calc R U
C5 C 0.4071(4) 0.386(2) 1.1065(5) 0.076(3) Uani 1 1 d . .
C6 C 0.4036(4) 0.4653(18) 1.0270(4) 0.062(2) Uani 1 1 d . .
H6 H 0.4306 0.3861 0.9928 0.075 Uiso 1 1 calc R U
C7 C 0.3528(4) 0.7670(18) 0.9099(4) 0.057(2) Uani 1 1 d . .
C8 C 0.3838(3) 0.6107(18) 0.8474(4) 0.063(2) Uani 1 1 d . .
H8A H 0.3766 0.4124 0.8546 0.076 Uiso 1 1 calc R U
H8B H 0.4292 0.6425 0.8574 0.076 Uiso 1 1 calc R U
C9 C 0.3616(3) 0.6861(19) 0.7602(4) 0.063(2) Uani 1 1 d . .
H9 H 0.3663 0.8881 0.7528 0.076 Uiso 1 1 calc R U
C10 C 0.3944(3) 0.5347(16) 0.6981(4) 0.058(2) Uani 1 1 d . .
C11 C 0.3522(3) 0.3603(18) 0.6516(4) 0.062(2) Uani 1 1 d . .
C12 C 0.2882(3) 0.392(2) 0.6795(4) 0.071(2) Uani 1 1 d . .
H12 H 0.2777 0.2178 0.7063 0.085 Uiso 1 1 calc R U
C13 C 0.3712(4) 0.199(2) 0.5892(4) 0.072(2) Uani 1 1 d . .
H13 H 0.3425 0.0826 0.5581 0.087 Uiso 1 1 calc R U
C14 C 0.4334(4) 0.214(2) 0.5742(5) 0.090(3) Uani 1 1 d . .
H14 H 0.4469 0.1054 0.5326 0.109 Uiso 1 1 calc R U
C15 C 0.4755(4) 0.383(2) 0.6190(5) 0.088(3) Uani 1 1 d . .
H15 H 0.5173 0.3890 0.6074 0.105 Uiso 1 1 calc R U
C16 C 0.4574(4) 0.546(2) 0.6815(5) 0.079(3) Uani 1 1 d . .
H16 H 0.4866 0.6618 0.7120 0.095 Uiso 1 1 calc R U
C17 C 0.2357(3) 0.459(2) 0.6150(4) 0.077(3) Uani 1 1 d . .
H17A H 0.2452 0.6353 0.5900 0.092 Uiso 1 1 calc R U
H17B H 0.2342 0.3162 0.5730 0.092 Uiso 1 1 calc R U
C18 C 0.1722(4) 0.480(3) 0.6427(5) 0.093(3) Uani 1 1 d . .
H18 H 0.1666 0.6172 0.6813 0.111 Uiso 1 1 calc R U
C19 C 0.1236(5) 0.324(2) 0.6179(6) 0.111(4) Uani 1 1 d . .
H19A H 0.1271 0.1844 0.5793 0.133 Uiso 1 1 calc R U
H19B H 0.0852 0.3520 0.6387 0.133 Uiso 1 1 calc R U
N1 N 0.4526(5) 0.173(2) 1.1388(6) 0.115(4) Uani 1 1 d . .
O1 O 0.4512(4) 0.0848(19) 1.2071(4) 0.160(4) Uani 1 1 d . .
O2 O 0.4921(4) 0.101(2) 1.0956(6) 0.139(4) Uani 1 1 d . .
O3 O 0.3232(3) 0.9779(15) 0.8912(4) 0.0876(19) Uani 1 1 d . .
O4 O 0.2957(2) 0.6100(14) 0.7403(3) 0.0831(19) Uani 1 1 d . .

loop_
_atom_site_aniso_label
_atom_site_aniso_U_11
_atom_site_aniso_U_22
_atom_site_aniso_U_33
_atom_site_aniso_U_23
_atom_site_aniso_U_13
_atom_site_aniso_U_12
C1 0.057(4) 0.062(6) 0.067(5) -0.004(5) 0.000(4) -0.017(5)
C2 0.079(6) 0.087(8) 0.077(5) -0.015(5) 0.023(5) -0.018(5)
C3 0.113(8) 0.124(11) 0.079(7) -0.012(7) 0.031(6) -0.036(8)
C4 0.125(9) 0.133(12) 0.069(6) 0.022(7) 0.003(6) -0.068(9)
C5 0.094(7) 0.075(7) 0.058(5) 0.010(5) 0.000(5) -0.030(6)
C6 0.060(5) 0.056(6) 0.069(5) -0.001(5) -0.001(4) -0.017(5)
C7 0.058(5) 0.049(5) 0.063(4) -0.001(4) 0.006(4) -0.006(5)
C8 0.062(4) 0.061(6) 0.066(4) 0.007(4) 0.009(4) -0.002(4)
C9 0.065(5) 0.062(6) 0.063(4) 0.012(4) 0.007(4) 0.007(5)
C10 0.058(5) 0.061(6) 0.056(4) 0.009(4) 0.008(4) 0.001(4)
C11 0.043(4) 0.075(6) 0.066(4) 0.010(5) 0.004(4) -0.003(4)
C12 0.055(5) 0.098(7) 0.061(4) 0.003(5) 0.005(4) 0.002(5)
C13 0.069(5) 0.081(7) 0.069(4) -0.009(5) 0.020(4) -0.007(5)
C14 0.085(6) 0.105(8) 0.087(6) -0.008(6) 0.035(5) 0.002(7)
C15 0.073(6) 0.102(8) 0.095(6) -0.013(6) 0.034(5) -0.017(6)
C16 0.065(5) 0.085(8) 0.089(6) -0.003(5) 0.016(4) -0.014(5)
C17 0.062(5) 0.096(7) 0.071(4) 0.011(5) 0.002(4) -0.004(5)
C18 0.083(6) 0.111(9) 0.086(5) 0.008(6) 0.018(5) 0.016(7)
C19 0.068(6) 0.122(11) 0.143(8) 0.014(8) 0.012(6) -0.013(7)
N1 0.125(8) 0.098(9) 0.107(7) 0.045(7) -0.042(7) -0.035(8)
O1 0.213(8) 0.145(9) 0.105(5) 0.065(6) -0.052(5) -0.040(7)
O2 0.127(7) 0.121(8) 0.161(8) 0.056(7) -0.020(5) 0.008(6)
O3 0.097(4) 0.070(5) 0.097(4) 0.004(4) 0.014(3) 0.018(4)
O4 0.054(3) 0.112(5) 0.083(3) -0.013(4) 0.005(2) 0.015(3)

loop_
_atom_type_symbol
_atom_type_description
_atom_type_scat_dispersion_real
_atom_type_scat_dispersion_imag
_atom_type_scat_source
C C 0.0033 0.0016 'International Tables Vol C Tables 4.2.6.8 and 6.1.1.4'
H H 0.0000 0.0000 'International Tables Vol C Tables 4.2.6.8 and 6.1.1.4'
N N 0.0061 0.0033 'International Tables Vol C Tables 4.2.6.8 and 6.1.1.4'
O O 0.0106 0.0060 'International Tables Vol C Tables 4.2.6.8 and 6.1.1.4'

loop_
_geom_angle_atom_site_label_1
_geom_angle_atom_site_label_2
_geom_angle_atom_site_label_3
_geom_angle
C6 C1 C2 119.0(7)
C6 C1 C7 122.9(7)
C2 C1 C7 118.1(8)
C3 C2 C1 120.5(10)
C3 C2 H2 119.8
C1 C2 H2 119.8
C2 C3 C4 120.6(10)
C2 C3 H3 119.7
C4 C3 H3 119.7
C3 C4 C5 118.9(9)
C3 C4 H4 120.6
C5 C4 H4 120.6
C6 C5 C4 121.5(10)
C6 C5 N1 120.1(9)
C4 C5 N1 118.4(9)
C5 C6 C1 119.5(8)
C5 C6 H6 120.3
C1 C6 H6 120.3
O3 C7 C8 120.3(7)
O3 C7 C1 119.8(7)
C8 C7 C1 119.9(8)
C7 C8 C9 115.2(7)
C7 C8 H8A 108.5
C9 C8 H8A 108.5
C7 C8 H8B 108.5
C9 C8 H8B 108.5
H8A C8 H8B 107.5
O4 C9 C10 104.0(6)
O4 C9 C8 109.9(5)
C10 C9 C8 114.8(7)
O4 C9 H9 109.3
C10 C9 H9 109.3
C8 C9 H9 109.3
C11 C10 C16 119.2(7)
C11 C10 C9 110.2(6)
C16 C10 C9 130.6(8)
C13 C11 C10 121.3(6)
C13 C11 C12 129.9(7)
C10 C11 C12 108.8(7)
O4 C12 C17 110.6(7)
O4 C12 C11 104.9(6)
C17 C12 C11 115.9(6)
O4 C12 H12 108.4
C17 C12 H12 108.4
C11 C12 H12 108.4
C14 C13 C11 118.4(8)
C14 C13 H13 120.8
C11 C13 H13 120.8
C15 C14 C13 121.3(9)
C15 C14 H14 119.4
C13 C14 H14 119.4
C14 C15 C16 121.2(8)
C14 C15 H15 119.4
C16 C15 H15 119.4
C15 C16 C10 118.6(8)
C15 C16 H16 120.7
C10 C16 H16 120.7
C18 C17 C12 115.5(6)
C18 C17 H17A 108.4
C12 C17 H17A 108.4
C18 C17 H17B 108.4
C12 C17 H17B 108.4
H17A C17 H17B 107.5
C19 C18 C17 125.7(10)
C19 C18 H18 117.1
C17 C18 H18 117.1
C18 C19 H19A 120.0
C18 C19 H19B 120.0
H19A C19 H19B 120.0
O1 N1 O2 122.9(13)
O1 N1 C5 119.6(12)
O2 N1 C5 117.4(10)
C12 O4 C9 111.3(5)

loop_
_geom_bond_atom_site_label_1
_geom_bond_atom_site_label_2
_geom_bond_distance
C1 C6 1.393(10)
C1 C2 1.405(10)
C1 C7 1.501(10)
C2 C3 1.354(12)
C2 H2 0.9300
C3 C4 1.377(16)
C3 H3 0.9300
C4 C5 1.394(13)
C4 H4 0.9300
C5 C6 1.356(10)
C5 N1 1.461(13)
C6 H6 0.9300
C7 O3 1.209(9)
C7 C8 1.487(10)
C8 C9 1.500(9)
C8 H8A 0.9700
C8 H8B 0.9700
C9 O4 1.445(8)
C9 C10 1.490(9)
C9 H9 0.9800
C10 C11 1.386(10)
C10 C16 1.398(10)
C11 C13 1.384(10)
C11 C12 1.493(10)
C12 O4 1.441(10)
C12 C17 1.479(9)
C12 H12 0.9800
C13 C14 1.374(11)
C13 H13 0.9300
C14 C15 1.356(12)
C14 H14 0.9300
C15 C16 1.383(11)
C15 H15 0.9300
C16 H16 0.9300
C17 C18 1.476(10)
C17 H17A 0.9700
C17 H17B 0.9700
C18 C19 1.300(13)
C18 H18 0.9300
C19 H19A 0.9300
C19 H19B 0.9300
N1 O1 1.205(10)
N1 O2 1.211(11)

loop_
_geom_hbond_atom_site_label_D
_geom_hbond_atom_site_label_H
_geom_hbond_atom_site_label_A
_geom_hbond_distance_DH
_geom_hbond_distance_HA
_geom_hbond_distance_DA
_geom_hbond_angle_DHA
_geom_hbond_site_symmetry_A
C8 H8A O3 0.97 2.48 3.399(12) 159.1 1_545
C8 H8A O3 0.97 2.48 3.399(12) 159.1 1_545
C8 H8A O3 0.97 2.48 3.399(12) 159.1 1_545

loop_
_geom_torsion_atom_site_label_1
_geom_torsion_atom_site_label_2
_geom_torsion_atom_site_label_3
_geom_torsion_atom_site_label_4
_geom_torsion
C6 C1 C2 C3 0.1(12)
C7 C1 C2 C3 -180.0(8)
C1 C2 C3 C4 -0.8(15)
C2 C3 C4 C5 2.0(16)
C3 C4 C5 C6 -2.7(14)
C3 C4 C5 N1 -179.7(10)
C4 C5 C6 C1 2.0(12)
N1 C5 C6 C1 179.0(7)
C2 C1 C6 C5 -0.7(11)
C7 C1 C6 C5 179.4(7)
C6 C1 C7 O3 -165.1(8)
C2 C1 C7 O3 15.0(11)
C6 C1 C7 C8 13.7(10)
C2 C1 C7 C8 -166.3(7)
O3 C7 C8 C9 -15.6(11)
C1 C7 C8 C9 165.7(7)
C7 C8 C9 O4 -65.0(9)
C7 C8 C9 C10 178.2(6)
O4 C9 C10 C11 -6.1(8)
C8 C9 C10 C11 114.0(7)
O4 C9 C10 C16 173.4(8)
C8 C9 C10 C16 -66.5(11)
C16 C10 C11 C13 -0.1(11)
C9 C10 C11 C13 179.4(7)
C16 C10 C11 C12 -178.3(7)
C9 C10 C11 C12 1.2(9)
C13 C11 C12 O4 -173.8(8)
C10 C11 C12 O4 4.2(8)
C13 C11 C12 C17 -51.5(13)
C10 C11 C12 C17 126.5(8)
C10 C11 C13 C14 0.3(12)
C12 C11 C13 C14 178.0(9)
C11 C13 C14 C15 -0.3(14)
C13 C14 C15 C16 0.2(15)
C14 C15 C16 C10 0.0(14)
C11 C10 C16 C15 0.0(12)
C9 C10 C16 C15 -179.4(8)
O4 C12 C17 C18 -62.8(11)
C11 C12 C17 C18 177.9(9)
C12 C17 C18 C19 -118.6(11)
C6 C5 N1 O1 -172.9(9)
C4 C5 N1 O1 4.2(13)
C6 C5 N1 O2 10.2(15)
C4 C5 N1 O2 -172.8(10)
C17 C12 O4 C9 -134.0(6)
C11 C12 O4 C9 -8.3(8)
C10 C9 O4 C12 8.9(8)
C8 C9 O4 C12 -114.4(7)
